data_7021563
loop_
_publ_author_name
'Abubekerov, Mark'
'Gianetti, Thomas L.'
'Kunishita, Atsushi'
'Arnold, John'

_publ_section_title
;
 Synthesis and characterization of coordinatively unsaturated nickel(ii)
 and manganese(ii) alkyl complexes supported by the
 hydrotris(3-phenyl-5-methylpyrazolyl)borate (Tp(Ph,Me)) ligand.
;
_journal_issue 29
_journal_name_full 'Dalton transactions (Cambridge, England : 2003)'
_journal_page_first 10525
_journal_page_last 10532
_journal_paper_doi 10.1039/c3dt51087e
_journal_volume 42
_journal_year 2013
_chemical_formula_moiety 'C34 H44 B N6 Ni Si, C3 H5'
_chemical_formula_sum 'C37 H44 B N6 Ni Si'
_chemical_formula_weight 670.39
_chemical_name_common 'Complex 5'
_chemical_temperature_decomposition 99.5(5)
_space_group_IT_number 2
_symmetry_cell_setting triclinic
_symmetry_space_group_name_Hall '-P 1'
_symmetry_space_group_name_H-M 'P -1'
_atom_sites_solution_hydrogens geom
_atom_sites_solution_primary direct
_atom_sites_solution_secondary difmap
_cell_angle_alpha 94.8440(10)
_cell_angle_beta 111.5260(10)
_cell_angle_gamma 117.1250(10)
_cell_formula_units_Z 2
_cell_length_a 12.3893(9)
_cell_length_b 12.8526(9)
_cell_length_c 14.1272(10)
_cell_measurement_reflns_used 9113
_cell_measurement_temperature 173(2)
_cell_measurement_theta_max 25.34
_cell_measurement_theta_min 2.83
_cell_volume 1774.3(2)
_computing_cell_refinement 'Bruker APEX2 v.2011.4'
_computing_data_collection 'Bruker APEX2 v.2011.4'
_computing_data_reduction 'Bruker APEX2 v.2011.4'
_computing_molecular_graphics ORTEP-32
_computing_publication_material WinGX
_computing_structure_refinement 'SHELXL-97 (Sheldrick, 2008)'
_computing_structure_solution SIR-2004
_diffrn_ambient_temperature 173(2)
_diffrn_detector_area_resol_mean 8.366
_diffrn_measured_fraction_theta_full 0.999
_diffrn_measured_fraction_theta_max 0.998
_diffrn_measurement_device_type 'Bruker APEX-I CCD'
_diffrn_measurement_method 'phi and omega scans'
_diffrn_radiation_monochromator graphite
_diffrn_radiation_source 'fine-focus sealed tube'
_diffrn_radiation_type MoK\a
_diffrn_radiation_wavelength 0.71073
_diffrn_reflns_av_R_equivalents 0.0215
_diffrn_reflns_av_sigmaI/netI 0.0139
_diffrn_reflns_limit_h_max 14
_diffrn_reflns_limit_h_min -14
_diffrn_reflns_limit_k_max 15
_diffrn_reflns_limit_k_min -15
_diffrn_reflns_limit_l_max 17
_diffrn_reflns_limit_l_min -17
_diffrn_reflns_number 39132
_diffrn_reflns_theta_full 25.00
_diffrn_reflns_theta_max 25.36
_diffrn_reflns_theta_min 1.63
_exptl_absorpt_coefficient_mu 0.615
_exptl_absorpt_correction_T_max 0.8764
_exptl_absorpt_correction_T_min 0.8367
_exptl_absorpt_correction_type multi-scan
_exptl_absorpt_process_details SADABS
_exptl_crystal_colour green
_exptl_crystal_density_diffrn 1.255
_exptl_crystal_density_method 'not measured'
_exptl_crystal_description block
_exptl_crystal_F_000 710
_exptl_crystal_size_max 0.30
_exptl_crystal_size_mid 0.30
_exptl_crystal_size_min 0.22
_refine_diff_density_max 1.123
_refine_diff_density_min -0.346
_refine_diff_density_rms 0.051
_refine_ls_extinction_method none
_refine_ls_goodness_of_fit_ref 1.037
_refine_ls_hydrogen_treatment mixed
_refine_ls_matrix_type full
_refine_ls_number_parameters 455
_refine_ls_number_reflns 6474
_refine_ls_number_restraints 0
_refine_ls_restrained_S_all 1.037
_refine_ls_R_factor_all 0.0351
_refine_ls_R_factor_gt 0.0319
_refine_ls_shift/su_max 0.001
_refine_ls_shift/su_mean 0.000
_refine_ls_structure_factor_coef Fsqd
_refine_ls_weighting_details 'calc w=1/[\s^2^(Fo^2^)+(0.0460P)^2^+1.3482P] where P=(Fo^2^+2Fc^2^)/3'
_refine_ls_weighting_scheme calc
_refine_ls_wR_factor_gt 0.0852
_refine_ls_wR_factor_ref 0.0883
_reflns_number_gt 5947
_reflns_number_total 6474
_reflns_threshold_expression >2sigma(I)
_cod_data_source_file c3dt51087e.txt
_cod_data_source_block (3)
_cod_depositor_comments
;
The following automatic conversions were performed:

'_chemical_melting_point' tag was changed to
'_chemical_temperature_decomposition' since the value had been given
as '99-100 (decomp.)'. The value was changed to '99.5(5)' - the
average value was taken and precision was
estimated.

'_symmetry_cell_setting' value 'Triclinic' changed to
'triclinic' according to
/home/saulius/struct/CIF-dictionaries/cif_core.dic dictionary named
'cif_core.dic' version 2.4.2 from 2011-04-26.

Automatic conversion script
Id: cif_fix_values 1891 2012-01-12 08:04:46Z andrius 
;
_cod_original_sg_symbol_H-M P-1
_cod_database_code 7021563

loop_
_symmetry_equiv_pos_as_xyz
'x, y, z'
'-x, -y, -z'

loop_
_atom_site_label
_atom_site_type_symbol
_atom_site_fract_x
_atom_site_fract_y
_atom_site_fract_z
_atom_site_U_iso_or_equiv
_atom_site_adp_type
_atom_site_occupancy
_atom_site_symmetry_multiplicity
_atom_site_calc_flag
_atom_site_refinement_flags
_atom_site_disorder_group
C1 C 0.05372(18) 0.29786(17) 0.83715(14) 0.0245(4) Uani 1 1 d . .
H1A H 0.0830 0.3669 0.8965 0.029 Uiso 1 1 calc R .
H1B H 0.0070 0.2217 0.8545 0.029 Uiso 1 1 calc R .
C2 C 0.3426(2) 0.3693(2) 0.98443(18) 0.0428(5) Uani 1 1 d . .
H2A H 0.3662 0.4517 1.0177 0.064 Uiso 1 1 calc R .
H2B H 0.4243 0.3725 0.9870 0.064 Uiso 1 1 calc R .
H2C H 0.3066 0.3138 1.0231 0.064 Uiso 1 1 calc R .
C3 C 0.1780(2) 0.1582(2) 0.7815(2) 0.0410(5) Uani 1 1 d . .
H3A H 0.1550 0.1049 0.8255 0.061 Uiso 1 1 calc R .
H3B H 0.2602 0.1690 0.7787 0.061 Uiso 1 1 calc R .
H3C H 0.1022 0.1206 0.7090 0.061 Uiso 1 1 calc R .
C4 C 0.2863(2) 0.41616(19) 0.76881(17) 0.0315(4) Uani 1 1 d . .
H4A H 0.2150 0.3964 0.6974 0.047 Uiso 1 1 calc R .
H4B H 0.3568 0.4051 0.7623 0.047 Uiso 1 1 calc R .
H4C H 0.3272 0.5016 0.8090 0.047 Uiso 1 1 calc R .
C5 C -0.6296(2) 0.0832(2) 0.57112(18) 0.0375(5) Uani 1 1 d . .
H5A H -0.6219 0.1538 0.6121 0.056 Uiso 1 1 calc R .
H5B H -0.7026 0.0072 0.5705 0.056 Uiso 1 1 calc R .
H5C H -0.6507 0.0857 0.4977 0.056 Uiso 1 1 calc R .
C6 C -0.49773(19) 0.08759(17) 0.62151(14) 0.0262(4) Uani 1 1 d . .
C7 C -0.47041(19) 0.00816(17) 0.67020(15) 0.0273(4) Uani 1 1 d . .
H7 H -0.5332 -0.0638 0.6784 0.033 Uiso 1 1 calc R .
C8 C -0.33175(19) 0.05479(16) 0.70507(14) 0.0231(4) Uani 1 1 d . .
C9 C -0.25567(19) 0.00060(16) 0.76400(15) 0.0253(4) Uani 1 1 d . .
C10 C -0.2720(3) -0.0307(2) 0.85168(18) 0.0398(5) Uani 1 1 d . .
H10 H -0.3273 -0.0133 0.8739 0.048 Uiso 1 1 calc R .
C11 C -0.2087(3) -0.0868(2) 0.9069(2) 0.0525(7) Uani 1 1 d . .
H11 H -0.2190 -0.1062 0.9677 0.063 Uiso 1 1 calc R .
C12 C -0.1308(3) -0.1149(2) 0.87438(19) 0.0481(6) Uani 1 1 d . .
H12 H -0.0881 -0.1542 0.9121 0.058 Uiso 1 1 calc R .
C13 C -0.1147(2) -0.08567(19) 0.78658(18) 0.0386(5) Uani 1 1 d . .
H13 H -0.0620 -0.1061 0.7633 0.046 Uiso 1 1 calc R .
C14 C -0.1755(2) -0.02651(18) 0.73227(16) 0.0294(4) Uani 1 1 d . .
H14 H -0.1621 -0.0045 0.6732 0.035 Uiso 1 1 calc R .
C15 C -0.4314(2) 0.34148(19) 0.36998(16) 0.0313(4) Uani 1 1 d . .
H15A H -0.5160 0.2684 0.3587 0.047 Uiso 1 1 calc R .
H15B H -0.4373 0.3527 0.3009 0.047 Uiso 1 1 calc R .
H15C H -0.4178 0.4137 0.4140 0.047 Uiso 1 1 calc R .
C16 C -0.31387(19) 0.32563(16) 0.42553(14) 0.0246(4) Uani 1 1 d . .
C17 C -0.22099(19) 0.32738(17) 0.39318(15) 0.0262(4) Uani 1 1 d . .
H17 H -0.2171 0.3403 0.3290 0.031 Uiso 1 1 calc R .
C18 C -0.13344(18) 0.30628(16) 0.47394(14) 0.0224(4) Uani 1 1 d . .
C19 C -0.02093(18) 0.29258(16) 0.47583(14) 0.0231(4) Uani 1 1 d . .
C20 C 0.00041(19) 0.20357(17) 0.51346(15) 0.0267(4) Uani 1 1 d . .
H20 H -0.0550 0.1536 0.5426 0.032 Uiso 1 1 calc R .
C21 C 0.1020(2) 0.18715(18) 0.50889(16) 0.0303(4) Uani 1 1 d . .
H21 H 0.1153 0.1258 0.5345 0.036 Uiso 1 1 calc R .
C22 C 0.1835(2) 0.25979(19) 0.46726(16) 0.0322(4) Uani 1 1 d . .
H22 H 0.2533 0.2489 0.4645 0.039 Uiso 1 1 calc R .
C23 C 0.1632(2) 0.34856(19) 0.42955(17) 0.0336(4) Uani 1 1 d . .
H23 H 0.2190 0.3983 0.4006 0.040 Uiso 1 1 calc R .
C24 C 0.0618(2) 0.36544(17) 0.43366(15) 0.0276(4) Uani 1 1 d . .
H24 H 0.0487 0.4267 0.4077 0.033 Uiso 1 1 calc R .
C25 C -0.3965(2) 0.4806(2) 0.71434(18) 0.0369(5) Uani 1 1 d . .
H25A H -0.4286 0.4829 0.6405 0.055 Uiso 1 1 calc R .
H25B H -0.3847 0.5503 0.7603 0.055 Uiso 1 1 calc R .
H25C H -0.4635 0.4038 0.7181 0.055 Uiso 1 1 calc R .
C26 C -0.2631(2) 0.48760(18) 0.75107(15) 0.0263(4) Uani 1 1 d . .
C27 C -0.1400(2) 0.56943(17) 0.83800(15) 0.0260(4) Uani 1 1 d . .
H27 H -0.1204 0.6365 0.8894 0.031 Uiso 1 1 calc R .
C28 C -0.04957(18) 0.53440(16) 0.83577(14) 0.0219(4) Uani 1 1 d . .
C29 C 0.09678(18) 0.59626(15) 0.91070(14) 0.0217(4) Uani 1 1 d . .
C30 C 0.1433(2) 0.65286(17) 1.01793(15) 0.0257(4) Uani 1 1 d . .
H30 H 0.0805 0.6513 1.0420 0.031 Uiso 1 1 calc R .
C31 C 0.2802(2) 0.71127(17) 1.08946(15) 0.0300(4) Uani 1 1 d . .
H31 H 0.3107 0.7485 1.1625 0.036 Uiso 1 1 calc R .
C32 C 0.3731(2) 0.71566(18) 1.05487(16) 0.0307(4) Uani 1 1 d . .
H32 H 0.4669 0.7549 1.1042 0.037 Uiso 1 1 calc R .
C33 C 0.3284(2) 0.66246(17) 0.94787(16) 0.0288(4) Uani 1 1 d . .
H33 H 0.3920 0.6670 0.9236 0.035 Uiso 1 1 calc R .
C34 C 0.19108(19) 0.60274(16) 0.87631(15) 0.0248(4) Uani 1 1 d . .
H34 H 0.1610 0.5659 0.8033 0.030 Uiso 1 1 calc R .
B1 B -0.3495(2) 0.2962(2) 0.59581(16) 0.0232(4) Uani 1 1 d . .
N1 N -0.27607(15) 0.15817(13) 0.67928(11) 0.0211(3) Uani 1 1 d . .
N2 N -0.38025(15) 0.17739(14) 0.62704(12) 0.0225(3) Uani 1 1 d . .
N3 N -0.17034(15) 0.29353(14) 0.55246(12) 0.0217(3) Uani 1 1 d . .
N4 N -0.28231(15) 0.30513(14) 0.52153(12) 0.0227(3) Uani 1 1 d . .
N5 N -0.11428(15) 0.43432(13) 0.75178(11) 0.0204(3) Uani 1 1 d . .
N6 N -0.24630(15) 0.40719(14) 0.69880(12) 0.0225(3) Uani 1 1 d . .
Si1 Si 0.20968(5) 0.31132(5) 0.84126(4) 0.02737(13) Uani 1 1 d . .
Ni1 Ni -0.08737(2) 0.29472(2) 0.707134(17) 0.01960(8) Uani 1 1 d . .
C35 C 0.4560(5) 0.9731(4) 0.9396(4) 0.0298(13) Uani 0.580(9) 1 d P 1
C37 C 0.2254(12) 0.8979(12) 0.7875(8) 0.053(2) Uani 0.580(9) 1 d P 1
H37A H 0.2700 0.9523 0.7518 0.079 Uiso 0.580(9) 1 calc PR 1
H37B H 0.1366 0.8890 0.7693 0.079 Uiso 0.580(9) 1 calc PR 1
H37C H 0.2122 0.8172 0.7638 0.079 Uiso 0.580(9) 1 calc PR 1
C36 C 0.3136(4) 0.9521(4) 0.9070(3) 0.0343(14) Uani 0.580(9) 1 d P 1
H36A H 0.2692 0.8960 0.9427 0.041 Uiso 0.580(9) 1 calc PR 1
H36B H 0.3221 1.0313 0.9312 0.041 Uiso 0.580(9) 1 calc PR 1
C36A C 0.3495(8) 0.9358(6) 0.8554(6) 0.057(3) Uani 0.420(9) 1 d P 2
H36C H 0.3616 0.8697 0.8297 0.068 Uiso 0.420(9) 1 calc PR 2
H36D H 0.3876 1.0027 0.8254 0.068 Uiso 0.420(9) 1 calc PR 2
C35A C 0.4282(8) 0.9841(6) 0.9751(7) 0.049(3) Uani 0.420(9) 1 d P 2
C37A C 0.1999(19) 0.8866(17) 0.8147(14) 0.074(5) Uani 0.420(9) 1 d P 2
H37D H 0.1588 0.8134 0.8362 0.111 Uiso 0.420(9) 1 calc PR 2
H37E H 0.1559 0.8651 0.7367 0.111 Uiso 0.420(9) 1 calc PR 2
H37F H 0.1872 0.9493 0.8449 0.111 Uiso 0.420(9) 1 calc PR 2
H1 H -0.440(2) 0.2969(19) 0.5579(16) 0.025(5) Uiso 1 1 d . .

loop_
_atom_site_aniso_label
_atom_site_aniso_U_11
_atom_site_aniso_U_22
_atom_site_aniso_U_33
_atom_site_aniso_U_23
_atom_site_aniso_U_13
_atom_site_aniso_U_12
C1 0.0229(9) 0.0224(9) 0.0217(9) 0.0088(7) 0.0087(7) 0.0078(7)
C2 0.0300(11) 0.0527(14) 0.0421(12) 0.0208(11) 0.0100(10) 0.0231(10)
C3 0.0446(13) 0.0403(12) 0.0575(14) 0.0214(11) 0.0296(12) 0.0306(11)
C4 0.0282(10) 0.0335(10) 0.0364(11) 0.0094(9) 0.0186(9) 0.0162(9)
C5 0.0184(9) 0.0453(12) 0.0394(12) 0.0112(10) 0.0098(9) 0.0126(9)
C6 0.0197(9) 0.0292(10) 0.0229(9) 0.0028(7) 0.0090(7) 0.0093(8)
C7 0.0250(9) 0.0226(9) 0.0280(9) 0.0039(7) 0.0137(8) 0.0071(8)
C8 0.0260(9) 0.0220(9) 0.0202(8) 0.0032(7) 0.0117(7) 0.0114(8)
C9 0.0290(10) 0.0182(8) 0.0244(9) 0.0047(7) 0.0109(8) 0.0105(8)
C10 0.0584(15) 0.0391(12) 0.0391(12) 0.0197(10) 0.0309(11) 0.0302(11)
C11 0.084(2) 0.0516(15) 0.0440(13) 0.0292(12) 0.0349(14) 0.0454(15)
C12 0.0656(16) 0.0346(12) 0.0434(13) 0.0155(10) 0.0138(12) 0.0338(12)
C13 0.0403(12) 0.0304(11) 0.0413(12) 0.0036(9) 0.0113(10) 0.0227(10)
C14 0.0306(10) 0.0270(10) 0.0273(10) 0.0051(8) 0.0108(8) 0.0151(8)
C15 0.0295(10) 0.0364(11) 0.0291(10) 0.0153(8) 0.0097(8) 0.0201(9)
C16 0.0248(9) 0.0228(9) 0.0231(9) 0.0082(7) 0.0076(7) 0.0125(8)
C17 0.0300(10) 0.0270(9) 0.0224(9) 0.0108(7) 0.0128(8) 0.0144(8)
C18 0.0234(9) 0.0198(8) 0.0220(9) 0.0058(7) 0.0109(7) 0.0095(7)
C19 0.0239(9) 0.0233(9) 0.0197(8) 0.0033(7) 0.0102(7) 0.0110(7)
C20 0.0256(9) 0.0258(9) 0.0285(9) 0.0082(8) 0.0145(8) 0.0117(8)
C21 0.0309(10) 0.0297(10) 0.0336(10) 0.0079(8) 0.0154(9) 0.0181(9)
C22 0.0283(10) 0.0373(11) 0.0326(10) 0.0039(9) 0.0166(9) 0.0175(9)
C23 0.0317(11) 0.0357(11) 0.0349(11) 0.0108(9) 0.0220(9) 0.0134(9)
C24 0.0295(10) 0.0261(9) 0.0265(9) 0.0075(8) 0.0150(8) 0.0125(8)
C25 0.0335(11) 0.0472(13) 0.0427(12) 0.0118(10) 0.0183(10) 0.0300(10)
C26 0.0301(10) 0.0309(10) 0.0312(10) 0.0142(8) 0.0178(8) 0.0223(9)
C27 0.0311(10) 0.0250(9) 0.0305(10) 0.0091(8) 0.0170(8) 0.0187(8)
C28 0.0251(9) 0.0221(9) 0.0250(9) 0.0109(7) 0.0150(8) 0.0140(7)
C29 0.0242(9) 0.0175(8) 0.0258(9) 0.0091(7) 0.0129(8) 0.0111(7)
C30 0.0303(10) 0.0221(9) 0.0277(9) 0.0084(7) 0.0167(8) 0.0132(8)
C31 0.0351(11) 0.0246(9) 0.0244(9) 0.0059(8) 0.0124(8) 0.0126(8)
C32 0.0241(10) 0.0248(9) 0.0332(10) 0.0069(8) 0.0079(8) 0.0098(8)
C33 0.0260(10) 0.0270(10) 0.0356(10) 0.0097(8) 0.0165(8) 0.0136(8)
C34 0.0273(9) 0.0233(9) 0.0258(9) 0.0078(7) 0.0142(8) 0.0132(8)
B1 0.0213(10) 0.0300(11) 0.0246(10) 0.0107(8) 0.0116(8) 0.0170(9)
N1 0.0197(7) 0.0247(8) 0.0207(7) 0.0072(6) 0.0087(6) 0.0134(6)
N2 0.0175(7) 0.0282(8) 0.0220(7) 0.0075(6) 0.0083(6) 0.0127(6)
N3 0.0207(7) 0.0256(8) 0.0221(7) 0.0084(6) 0.0101(6) 0.0141(6)
N4 0.0213(7) 0.0272(8) 0.0219(7) 0.0089(6) 0.0088(6) 0.0151(6)
N5 0.0186(7) 0.0244(7) 0.0222(7) 0.0093(6) 0.0101(6) 0.0133(6)
N6 0.0200(7) 0.0279(8) 0.0250(8) 0.0101(6) 0.0109(6) 0.0158(7)
Si1 0.0225(3) 0.0323(3) 0.0330(3) 0.0131(2) 0.0130(2) 0.0178(2)
Ni1 0.01857(13) 0.02244(13) 0.02129(13) 0.00776(9) 0.00968(10) 0.01273(10)
C35 0.033(3) 0.030(2) 0.034(3) 0.011(2) 0.016(3) 0.020(2)
C37 0.056(5) 0.062(5) 0.037(4) -0.003(3) 0.003(3) 0.046(5)
C36 0.036(3) 0.037(2) 0.031(2) 0.0058(17) 0.011(2) 0.0240(19)
C36A 0.074(6) 0.037(3) 0.059(5) 0.008(3) 0.040(5) 0.022(3)
C35A 0.068(7) 0.027(3) 0.067(6) 0.018(3) 0.047(6) 0.023(4)
C37A 0.065(8) 0.042(5) 0.094(13) 0.007(7) 0.015(7) 0.032(5)

loop_
_atom_type_symbol
_atom_type_description
_atom_type_scat_dispersion_real
_atom_type_scat_dispersion_imag
_atom_type_scat_source
C C 0.0033 0.0016 'International Tables Vol C Tables 4.2.6.8 and 6.1.1.4'
H H 0.0000 0.0000 'International Tables Vol C Tables 4.2.6.8 and 6.1.1.4'
B B 0.0013 0.0007 'International Tables Vol C Tables 4.2.6.8 and 6.1.1.4'
N N 0.0061 0.0033 'International Tables Vol C Tables 4.2.6.8 and 6.1.1.4'
Si Si 0.0817 0.0704 'International Tables Vol C Tables 4.2.6.8 and 6.1.1.4'
Ni Ni 0.3393 1.1124 'International Tables Vol C Tables 4.2.6.8 and 6.1.1.4'

loop_
_geom_angle_atom_site_label_1
_geom_angle_atom_site_label_2
_geom_angle_atom_site_label_3
_geom_angle
_geom_angle_site_symmetry_1
Si1 C1 Ni1 122.07(10) .
Si1 C1 H1A 106.8 .
Ni1 C1 H1A 106.8 .
Si1 C1 H1B 106.8 .
Ni1 C1 H1B 106.8 .
H1A C1 H1B 106.7 .
Si1 C2 H2A 109.5 .
Si1 C2 H2B 109.5 .
H2A C2 H2B 109.5 .
Si1 C2 H2C 109.5 .
H2A C2 H2C 109.5 .
H2B C2 H2C 109.5 .
Si1 C3 H3A 109.5 .
Si1 C3 H3B 109.5 .
H3A C3 H3B 109.5 .
Si1 C3 H3C 109.5 .
H3A C3 H3C 109.5 .
H3B C3 H3C 109.5 .
Si1 C4 H4A 109.5 .
Si1 C4 H4B 109.5 .
H4A C4 H4B 109.5 .
Si1 C4 H4C 109.5 .
H4A C4 H4C 109.5 .
H4B C4 H4C 109.5 .
C6 C5 H5A 109.5 .
C6 C5 H5B 109.5 .
H5A C5 H5B 109.5 .
C6 C5 H5C 109.5 .
H5A C5 H5C 109.5 .
H5B C5 H5C 109.5 .
N2 C6 C7 107.84(16) .
N2 C6 C5 123.16(18) .
C7 C6 C5 128.99(18) .
C6 C7 C8 106.00(16) .
C6 C7 H7 127.0 .
C8 C7 H7 127.0 .
N1 C8 C7 110.01(16) .
N1 C8 C9 124.66(16) .
C7 C8 C9 125.31(17) .
C14 C9 C10 118.83(19) .
C14 C9 C8 123.10(17) .
C10 C9 C8 117.97(18) .
C11 C10 C9 120.7(2) .
C11 C10 H10 119.7 .
C9 C10 H10 119.7 .
C12 C11 C10 120.3(2) .
C12 C11 H11 119.8 .
C10 C11 H11 119.8 .
C11 C12 C13 119.8(2) .
C11 C12 H12 120.1 .
C13 C12 H12 120.1 .
C12 C13 C14 120.1(2) .
C12 C13 H13 119.9 .
C14 C13 H13 119.9 .
C9 C14 C13 120.2(2) .
C9 C14 H14 119.9 .
C13 C14 H14 119.9 .
C16 C15 H15A 109.5 .
C16 C15 H15B 109.5 .
H15A C15 H15B 109.5 .
C16 C15 H15C 109.5 .
H15A C15 H15C 109.5 .
H15B C15 H15C 109.5 .
N4 C16 C17 107.55(16) .
N4 C16 C15 123.05(17) .
C17 C16 C15 129.40(17) .
C16 C17 C18 106.23(16) .
C16 C17 H17 126.9 .
C18 C17 H17 126.9 .
N3 C18 C17 109.56(16) .
N3 C18 C19 122.32(16) .
C17 C18 C19 128.05(17) .
C20 C19 C24 118.81(17) .
C20 C19 C18 121.39(16) .
C24 C19 C18 119.69(17) .
C21 C20 C19 120.64(18) .
C21 C20 H20 119.7 .
C19 C20 H20 119.7 .
C22 C21 C20 120.15(19) .
C22 C21 H21 119.9 .
C20 C21 H21 119.9 .
C21 C22 C23 119.72(19) .
C21 C22 H22 120.1 .
C23 C22 H22 120.1 .
C22 C23 C24 120.50(19) .
C22 C23 H23 119.7 .
C24 C23 H23 119.7 .
C23 C24 C19 120.18(18) .
C23 C24 H24 119.9 .
C19 C24 H24 119.9 .
C26 C25 H25A 109.5 .
C26 C25 H25B 109.5 .
H25A C25 H25B 109.5 .
C26 C25 H25C 109.5 .
H25A C25 H25C 109.5 .
H25B C25 H25C 109.5 .
N6 C26 C27 107.68(16) .
N6 C26 C25 122.78(18) .
C27 C26 C25 129.54(18) .
C26 C27 C28 106.22(16) .
C26 C27 H27 126.9 .
C28 C27 H27 126.9 .
N5 C28 C27 109.98(16) .
N5 C28 C29 123.09(16) .
C27 C28 C29 126.91(17) .
C34 C29 C30 118.87(17) .
C34 C29 C28 121.45(16) .
C30 C29 C28 119.65(16) .
C31 C30 C29 120.50(18) .
C31 C30 H30 119.8 .
C29 C30 H30 119.8 .
C30 C31 C32 120.23(18) .
C30 C31 H31 119.9 .
C32 C31 H31 119.9 .
C31 C32 C33 119.71(18) .
C31 C32 H32 120.1 .
C33 C32 H32 120.1 .
C34 C33 C32 120.15(18) .
C34 C33 H33 119.9 .
C32 C33 H33 119.9 .
C33 C34 C29 120.51(17) .
C33 C34 H34 119.7 .
C29 C34 H34 119.7 .
N2 B1 N4 109.06(15) .
N2 B1 N6 108.39(15) .
N4 B1 N6 108.16(15) .
N2 B1 H1 110.4(11) .
N4 B1 H1 110.7(11) .
N6 B1 H1 110.1(11) .
C8 N1 N2 106.19(14) .
C8 N1 Ni1 138.56(12) .
N2 N1 Ni1 114.93(11) .
C6 N2 N1 109.95(15) .
C6 N2 B1 129.52(15) .
N1 N2 B1 120.13(14) .
C18 N3 N4 106.49(14) .
C18 N3 Ni1 137.18(12) .
N4 N3 Ni1 115.05(11) .
C16 N4 N3 110.18(15) .
C16 N4 B1 130.29(15) .
N3 N4 B1 119.53(14) .
C28 N5 N6 106.08(14) .
C28 N5 Ni1 137.46(12) .
N6 N5 Ni1 113.98(11) .
C26 N6 N5 110.02(15) .
C26 N6 B1 130.43(15) .
N5 N6 B1 119.55(14) .
C1 Si1 C3 111.19(10) .
C1 Si1 C2 109.26(10) .
C3 Si1 C2 106.79(11) .
C1 Si1 C4 114.97(9) .
C3 Si1 C4 106.38(10) .
C2 Si1 C4 107.89(10) .
C1 Ni1 N3 154.29(7) .
C1 Ni1 N1 109.12(7) .
N3 Ni1 N1 88.57(6) .
C1 Ni1 N5 107.48(7) .
N3 Ni1 N5 88.93(6) .
N1 Ni1 N5 94.45(6) .
C35 C35 C36 111.3(6) 2_677
C37 C36 C35 111.7(5) .
C37 C36 H36A 109.3 .
C35 C36 H36A 109.3 .
C37 C36 H36B 109.3 .
C35 C36 H36B 109.3 .
H36A C36 H36B 107.9 .
C35A C36A C37A 113.2(10) .
C35A C36A H36C 108.9 .
C37A C36A H36C 108.9 .
C35A C36A H36D 108.9 .
C37A C36A H36D 108.9 .
H36C C36A H36D 107.8 .
C35A C35A C36A 117.8(11) 2_677
C36A C37A H37D 109.5 .
C36A C37A H37E 109.5 .
H37D C37A H37E 109.5 .
C36A C37A H37F 109.5 .
H37D C37A H37F 109.5 .
H37E C37A H37F 109.5 .

loop_
_geom_bond_atom_site_label_1
_geom_bond_atom_site_label_2
_geom_bond_distance
_geom_bond_site_symmetry_2
C1 Si1 1.8379(19) .
C1 Ni1 1.9995(18) .
C1 H1A 0.9900 .
C1 H1B 0.9900 .
C2 Si1 1.882(2) .
C2 H2A 0.9800 .
C2 H2B 0.9800 .
C2 H2C 0.9800 .
C3 Si1 1.874(2) .
C3 H3A 0.9800 .
C3 H3B 0.9800 .
C3 H3C 0.9800 .
C4 Si1 1.883(2) .
C4 H4A 0.9800 .
C4 H4B 0.9800 .
C4 H4C 0.9800 .
C5 C6 1.495(3) .
C5 H5A 0.9800 .
C5 H5B 0.9800 .
C5 H5C 0.9800 .
C6 N2 1.351(2) .
C6 C7 1.376(3) .
C7 C8 1.394(3) .
C7 H7 0.9500 .
C8 N1 1.343(2) .
C8 C9 1.479(3) .
C9 C14 1.388(3) .
C9 C10 1.389(3) .
C10 C11 1.381(3) .
C10 H10 0.9500 .
C11 C12 1.374(4) .
C11 H11 0.9500 .
C12 C13 1.382(3) .
C12 H12 0.9500 .
C13 C14 1.390(3) .
C13 H13 0.9500 .
C14 H14 0.9500 .
C15 C16 1.495(3) .
C15 H15A 0.9800 .
C15 H15B 0.9800 .
C15 H15C 0.9800 .
C16 N4 1.352(2) .
C16 C17 1.377(3) .
C17 C18 1.401(3) .
C17 H17 0.9500 .
C18 N3 1.342(2) .
C18 C19 1.474(3) .
C19 C20 1.392(3) .
C19 C24 1.397(3) .
C20 C21 1.390(3) .
C20 H20 0.9500 .
C21 C22 1.381(3) .
C21 H21 0.9500 .
C22 C23 1.384(3) .
C22 H22 0.9500 .
C23 C24 1.388(3) .
C23 H23 0.9500 .
C24 H24 0.9500 .
C25 C26 1.494(3) .
C25 H25A 0.9800 .
C25 H25B 0.9800 .
C25 H25C 0.9800 .
C26 N6 1.356(2) .
C26 C27 1.373(3) .
C27 C28 1.394(3) .
C27 H27 0.9500 .
C28 N5 1.345(2) .
C28 C29 1.475(3) .
C29 C34 1.394(3) .
C29 C30 1.395(3) .
C30 C31 1.384(3) .
C30 H30 0.9500 .
C31 C32 1.387(3) .
C31 H31 0.9500 .
C32 C33 1.387(3) .
C32 H32 0.9500 .
C33 C34 1.386(3) .
C33 H33 0.9500 .
C34 H34 0.9500 .
B1 N2 1.542(3) .
B1 N4 1.543(2) .
B1 N6 1.552(3) .
B1 H1 1.05(2) .
N1 N2 1.376(2) .
N1 Ni1 2.0414(15) .
N3 N4 1.376(2) .
N3 Ni1 2.0404(15) .
N5 N6 1.376(2) .
N5 Ni1 2.0583(15) .
C35 C35 1.526(9) 2_677
C35 C36 1.533(6) .
C37 C36 1.511(11) .
C37 H37A 0.9800 .
C37 H37B 0.9800 .
C37 H37C 0.9800 .
C36 H36A 0.9900 .
C36 H36B 0.9900 .
C36A C35A 1.502(12) .
C36A C37A 1.50(2) .
C36A H36C 0.9900 .
C36A H36D 0.9900 .
C35A C35A 1.483(17) 2_677
C37A H37D 0.9800 .
C37A H37E 0.9800 .
C37A H37F 0.9800 .
